data_8107386
loop_
_publ_author_name
'Tan, Yong-cui'
'Li, Ji-Xin'
'Ye, Jiang-Hai'
'Zou, Juan'
'Liu, Ya-Hua'

_publ_section_title
;
 Crystal structure of
 3,5,7-trimethoxy-3&#x2032;,4&#x2032;-methylenedioxy-flavone, C19H16O7
;
_journal_issue 2
_journal_name_full 'Zeitschrift f\"ur Kristallographie - New Crystal Structures'
_journal_page_first 175
_journal_page_last 176
_journal_paper_doi 10.1515/ncrs-2022-0540
_journal_volume 238
_journal_year 2023
_chemical_formula_moiety 'C9.5 H8 O3.5'
_chemical_formula_sum 'C19 H16 O7'
_chemical_formula_weight 356.32
_chemical_name_systematic 3,5,7-trimethoxy-3',4'-methylenedioxy-flavone
_space_group_crystal_system monoclinic
_space_group_IT_number 15
_space_group_name_Hall '-C 2yc'
_space_group_name_H-M_alt 'C 1 2/c 1'
_atom_sites_solution_hydrogens geom
_audit_creation_method SHELXL-2018/3
_cell_angle_alpha 90
_cell_angle_beta 117.3420(10)
_cell_angle_gamma 90
_cell_formula_units_Z 8
_cell_length_a 30.5661(14)
_cell_length_b 7.0209(3)
_cell_length_c 17.2028(7)
_cell_measurement_reflns_used 3591
_cell_measurement_temperature 273(2)
_cell_measurement_theta_max 27.120
_cell_measurement_theta_min 2.960
_cell_volume 3279.3(2)
_computing_cell_refinement 'SAINT (Brucker, 2012)[2]'
_computing_data_collection 'APEX2 (Brucker, 2012)[2]'
_computing_data_reduction 'SAINT (Brucker, 2012)[2]'
_computing_molecular_graphics 'Olex2 (Dolomanov et al., 2009)'
_computing_publication_material 'Olex2 (Dolomanov et al., 2009)[1]'
_computing_structure_refinement 'SHELXL-2018/3 (Sheldrick, 2018)'
_computing_structure_solution 'SHELXT 2014/5 (Sheldrick, 2014)'
_diffrn_ambient_temperature 273(2)
_diffrn_measured_fraction_theta_full 0.996
_diffrn_measured_fraction_theta_max 0.994
_diffrn_measurement_device_type 'Bruker APEX-II CCD'
_diffrn_measurement_method '\f and \w scans'
_diffrn_radiation_type MoK\a
_diffrn_radiation_wavelength 0.71073
_diffrn_reflns_av_R_equivalents 0.0431
_diffrn_reflns_av_unetI/netI 0.0414
_diffrn_reflns_Laue_measured_fraction_full 0.996
_diffrn_reflns_Laue_measured_fraction_max 0.994
_diffrn_reflns_limit_h_max 38
_diffrn_reflns_limit_h_min -30
_diffrn_reflns_limit_k_max 8
_diffrn_reflns_limit_k_min -8
_diffrn_reflns_limit_l_max 22
_diffrn_reflns_limit_l_min -22
_diffrn_reflns_number 16255
_diffrn_reflns_point_group_measured_fraction_full 0.996
_diffrn_reflns_point_group_measured_fraction_max 0.994
_diffrn_reflns_theta_full 25.242
_diffrn_reflns_theta_max 27.120
_diffrn_reflns_theta_min 2.960
_exptl_absorpt_coefficient_mu 0.111
_exptl_absorpt_correction_T_max 0.7455
_exptl_absorpt_correction_T_min 0.6729
_exptl_absorpt_correction_type none
_exptl_crystal_colour COLOURLESS
_exptl_crystal_density_diffrn 1.443
_exptl_crystal_description BLOCK
_exptl_crystal_F_000 1488
_exptl_crystal_size_max 0.25
_exptl_crystal_size_mid 0.20
_exptl_crystal_size_min 0.20
_refine_diff_density_max 0.172
_refine_diff_density_min -0.169
_refine_diff_density_rms 0.037
_refine_ls_extinction_coef .
_refine_ls_extinction_method none
_refine_ls_goodness_of_fit_ref 1.013
_refine_ls_hydrogen_treatment constr
_refine_ls_matrix_type full
_refine_ls_number_parameters 238
_refine_ls_number_reflns 3591
_refine_ls_number_restraints 0
_refine_ls_restrained_S_all 1.013
_refine_ls_R_factor_all 0.0940
_refine_ls_R_factor_gt 0.0489
_refine_ls_shift/su_max 0.000
_refine_ls_shift/su_mean 0.000
_refine_ls_structure_factor_coef Fsqd
_refine_ls_weighting_details 'w=1/[\s^2^(Fo^2^)+(0.0672P)^2^+1.0183P] where P=(Fo^2^+2Fc^2^)/3'
_refine_ls_weighting_scheme calc
_refine_ls_wR_factor_gt 0.1173
_refine_ls_wR_factor_ref 0.1398
_reflns_Friedel_coverage 0.000
_reflns_Friedel_fraction_full .
_reflns_Friedel_fraction_max .
_reflns_number_gt 2217
_reflns_number_total 3591
_reflns_threshold_expression 'I > 2\s(I)'
_cod_data_source_file suppl_j_ncrs-2022-0540_suppl.cif
_cod_data_source_block 2
_cod_original_sg_symbol_H-M 'C 2/c'
_cod_database_code 8107386
_shelx_shelxl_version_number 2018/3
_shelx_space_group_comment
;
The symmetry employed for this shelxl refinement is uniquely defined
by the following loop, which should always be used as a source of
symmetry information in preference to the above space-group names.
They are only intended as comments.
;
_publcif_funding_html
;
;

loop_
_space_group_symop_operation_xyz
'x, y, z'
'-x, y, -z+1/2'
'x+1/2, y+1/2, z'
'-x+1/2, y+1/2, -z+1/2'
'-x, -y, -z'
'x, -y, z-1/2'
'-x+1/2, -y+1/2, -z'
'x+1/2, -y+1/2, z-1/2'

loop_
_atom_site_label
_atom_site_type_symbol
_atom_site_fract_x
_atom_site_fract_y
_atom_site_fract_z
_atom_site_U_iso_or_equiv
_atom_site_adp_type
_atom_site_occupancy
_atom_site_site_symmetry_order
_atom_site_calc_flag
_atom_site_refinement_flags_posn
_atom_site_refinement_flags_adp
_atom_site_refinement_flags_occupancy
_atom_site_disorder_assembly
_atom_site_disorder_group
O1 O 0.86789(5) 0.6821(2) 0.75086(10) 0.0627(5) Uani 1 1 d . . . . .
O2 O 0.53170(5) 0.6849(2) 0.67835(9) 0.0586(4) Uani 1 1 d . . . . .
O3 O 0.54912(6) 0.8080(2) 0.42460(9) 0.0686(5) Uani 1 1 d . . . . .
O4 O 0.61381(5) 0.6355(3) 0.83016(9) 0.0679(5) Uani 1 1 d . . . . .
O5 O 0.91801(5) 0.7439(2) 0.89729(10) 0.0629(5) Uani 1 1 d . . . . .
O6 O 0.69176(5) 0.71551(19) 0.69463(8) 0.0434(3) Uani 1 1 d . . . . .
O7 O 0.71266(5) 0.6423(2) 0.91725(8) 0.0504(4) Uani 1 1 d . . . . .
C1 C 0.91758(8) 0.7090(3) 0.81529(15) 0.0553(6) Uani 1 1 d . . . . .
H9 H 0.931898 0.816281 0.799537 0.066 Uiso 1 1 calc R U . . .
H1 H 0.936843 0.596306 0.819177 0.066 Uiso 1 1 calc R U . . .
C2 C 0.83985(7) 0.6974(3) 0.79422(13) 0.0435(5) Uani 1 1 d . . . . .
C3 C 0.78991(7) 0.6806(3) 0.76011(13) 0.0432(5) Uani 1 1 d . . . . .
H8 H 0.770216 0.655948 0.700971 0.052 Uiso 1 1 calc R U . . .
C4 C 0.76950(7) 0.7021(3) 0.81792(12) 0.0405(5) Uani 1 1 d . . . . .
C5 C 0.71561(7) 0.6920(3) 0.78399(12) 0.0397(5) Uani 1 1 d . . . . .
C6 C 0.68919(7) 0.6644(3) 0.82785(12) 0.0424(5) Uani 1 1 d . . . . .
C7 C 0.63554(7) 0.6637(3) 0.78644(13) 0.0446(5) Uani 1 1 d . . . . .
C8 C 0.61189(7) 0.6981(3) 0.69164(12) 0.0406(4) Uani 1 1 d . . . . .
C9 C 0.56007(7) 0.7108(3) 0.63734(13) 0.0446(5) Uani 1 1 d . . . . .
C10 C 0.47952(8) 0.6924(4) 0.62589(16) 0.0674(7) Uani 1 1 d . . . . .
H2 H 0.470397 0.814149 0.597548 0.101 Uiso 1 1 calc R U . . .
H3 H 0.463718 0.674375 0.662377 0.101 Uiso 1 1 calc R U . . .
H16 H 0.469356 0.593632 0.582484 0.101 Uiso 1 1 calc R U . . .
C11 C 0.54124(8) 0.7464(3) 0.54967(13) 0.0500(5) Uani 1 1 d . . . . .
H15 H 0.507345 0.755105 0.515083 0.060 Uiso 1 1 calc R U . . .
C12 C 0.57265(8) 0.7698(3) 0.51207(12) 0.0485(5) Uani 1 1 d . . . . .
C13 C 0.57861(11) 0.8269(5) 0.38011(16) 0.0895(10) Uani 1 1 d . . . . .
H6 H 0.603166 0.923253 0.408306 0.134 Uiso 1 1 calc R U . . .
H4 H 0.558028 0.862568 0.320325 0.134 Uiso 1 1 calc R U . . .
H5 H 0.594395 0.707684 0.381849 0.134 Uiso 1 1 calc R U . . .
C14 C 0.62290(8) 0.7562(3) 0.56113(13) 0.0462(5) Uani 1 1 d . . . . .
H7 H 0.643801 0.769721 0.535702 0.055 Uiso 1 1 calc R U . . .
C15 C 0.64119(7) 0.7216(3) 0.64976(12) 0.0394(4) Uani 1 1 d . . . . .
C16 C 0.86972(7) 0.7348(3) 0.88129(14) 0.0455(5) Uani 1 1 d . . . . .
C17 C 0.85127(8) 0.7565(3) 0.93908(14) 0.0522(5) Uani 1 1 d . . . . .
H11 H 0.871661 0.781797 0.997914 0.063 Uiso 1 1 calc R U . . .
C18 C 0.80042(8) 0.7393(3) 0.90629(13) 0.0488(5) Uani 1 1 d . . . . .
H10 H 0.786693 0.752955 0.944298 0.059 Uiso 1 1 calc R U . . .
C19 C 0.71968(11) 0.4502(4) 0.94532(16) 0.0816(8) Uani 1 1 d . . . . .
H13 H 0.688392 0.386728 0.921866 0.122 Uiso 1 1 calc R U . . .
H14 H 0.734932 0.445849 1.008085 0.122 Uiso 1 1 calc R U . . .
H12 H 0.740480 0.387752 0.925059 0.122 Uiso 1 1 calc R U . . .

loop_
_atom_site_aniso_label
_atom_site_aniso_U_11
_atom_site_aniso_U_22
_atom_site_aniso_U_33
_atom_site_aniso_U_23
_atom_site_aniso_U_13
_atom_site_aniso_U_12
O1 0.0414(9) 0.0968(12) 0.0541(9) 0.0014(8) 0.0255(8) -0.0027(8)
O2 0.0312(8) 0.0935(12) 0.0509(9) 0.0020(8) 0.0187(7) 0.0017(7)
O3 0.0594(11) 0.1010(13) 0.0386(8) 0.0076(8) 0.0166(8) 0.0221(9)
O4 0.0434(9) 0.1167(14) 0.0479(9) 0.0088(9) 0.0247(8) 0.0002(9)
O5 0.0370(9) 0.0910(12) 0.0548(9) 0.0048(8) 0.0160(7) -0.0032(8)
O6 0.0349(8) 0.0552(8) 0.0393(7) 0.0003(6) 0.0163(6) -0.0007(6)
O7 0.0451(9) 0.0670(9) 0.0345(7) 0.0004(6) 0.0143(6) -0.0010(7)
C1 0.0396(13) 0.0677(14) 0.0606(14) 0.0067(11) 0.0246(11) 0.0024(10)
C2 0.0393(12) 0.0478(11) 0.0451(11) 0.0047(9) 0.0208(10) -0.0016(9)
C3 0.0411(12) 0.0486(11) 0.0369(10) 0.0010(9) 0.0152(9) -0.0025(9)
C4 0.0372(11) 0.0418(10) 0.0413(10) 0.0004(9) 0.0170(9) -0.0019(8)
C5 0.0371(11) 0.0401(10) 0.0362(10) -0.0023(8) 0.0119(9) -0.0005(8)
C6 0.0398(12) 0.0477(11) 0.0369(10) -0.0025(8) 0.0152(9) -0.0012(9)
C7 0.0377(12) 0.0536(12) 0.0437(11) -0.0016(9) 0.0199(10) -0.0006(9)
C8 0.0358(11) 0.0425(10) 0.0414(10) -0.0025(8) 0.0160(9) -0.0002(8)
C9 0.0355(11) 0.0502(11) 0.0471(12) -0.0045(9) 0.0179(9) 0.0008(9)
C10 0.0321(12) 0.0989(19) 0.0669(16) -0.0024(13) 0.0190(12) 0.0021(12)
C11 0.0360(11) 0.0620(14) 0.0447(12) -0.0023(10) 0.0123(9) 0.0069(10)
C12 0.0492(13) 0.0538(12) 0.0362(11) -0.0004(9) 0.0142(10) 0.0084(10)
C13 0.086(2) 0.141(3) 0.0459(14) 0.0142(15) 0.0341(15) 0.0349(19)
C14 0.0462(12) 0.0536(12) 0.0407(11) -0.0007(9) 0.0217(10) 0.0024(10)
C15 0.0335(11) 0.0402(10) 0.0409(11) -0.0043(8) 0.0141(9) 0.0001(8)
C16 0.0321(11) 0.0498(12) 0.0509(12) 0.0069(9) 0.0160(10) 0.0004(9)
C17 0.0402(12) 0.0663(14) 0.0411(11) -0.0035(10) 0.0109(10) -0.0063(10)
C18 0.0420(12) 0.0611(13) 0.0432(12) -0.0048(9) 0.0196(10) -0.0026(10)
C19 0.102(2) 0.0748(17) 0.0534(14) 0.0131(13) 0.0233(14) 0.0112(16)

loop_
_atom_type_symbol
_atom_type_description
_atom_type_scat_dispersion_real
_atom_type_scat_dispersion_imag
_atom_type_scat_source
C C 0.0033 0.0016 'International Tables Vol C Tables 4.2.6.8 and 6.1.1.4'
H H 0.0000 0.0000 'International Tables Vol C Tables 4.2.6.8 and 6.1.1.4'
O O 0.0106 0.0060 'International Tables Vol C Tables 4.2.6.8 and 6.1.1.4'

loop_
_geom_angle_atom_site_label_1
_geom_angle_atom_site_label_2
_geom_angle_atom_site_label_3
_geom_angle
_geom_angle_site_symmetry_1
_geom_angle_site_symmetry_3
C2 O1 C1 106.00(16) . .
C9 O2 C10 117.46(17) . .
C12 O3 C13 117.77(18) . .
C16 O5 C1 105.85(16) . .
C15 O6 C5 120.88(15) . .
C6 O7 C19 114.11(16) . .
O1 C1 O5 108.34(16) . .
O1 C1 H9 110.0 . .
O5 C1 H9 110.0 . .
O1 C1 H1 110.0 . .
O5 C1 H1 110.0 . .
H9 C1 H1 108.4 . .
C3 C2 C16 122.45(18) . .
C3 C2 O1 127.77(18) . .
C16 C2 O1 109.78(18) . .
C2 C3 C4 117.32(18) . .
C2 C3 H8 121.3 . .
C4 C3 H8 121.3 . .
C18 C4 C3 119.48(19) . .
C18 C4 C5 120.93(18) . .
C3 C4 C5 119.55(17) . .
C6 C5 O6 119.75(17) . .
C6 C5 C4 129.22(17) . .
O6 C5 C4 111.02(16) . .
C5 C6 O7 120.21(18) . .
C5 C6 C7 123.75(18) . .
O7 C6 C7 115.99(17) . .
O4 C7 C6 120.36(18) . .
O4 C7 C8 125.33(19) . .
C6 C7 C8 114.31(17) . .
C15 C8 C9 116.02(17) . .
C15 C8 C7 119.22(17) . .
C9 C8 C7 124.76(18) . .
O2 C9 C11 123.47(18) . .
O2 C9 C8 115.71(17) . .
C11 C9 C8 120.82(19) . .
O2 C10 H2 109.5 . .
O2 C10 H3 109.5 . .
H2 C10 H3 109.5 . .
O2 C10 H16 109.5 . .
H2 C10 H16 109.5 . .
H3 C10 H16 109.5 . .
C9 C11 C12 120.21(19) . .
C9 C11 H15 119.9 . .
C12 C11 H15 119.9 . .
O3 C12 C14 124.4(2) . .
O3 C12 C11 114.16(19) . .
C14 C12 C11 121.42(18) . .
O3 C13 H6 109.5 . .
O3 C13 H4 109.5 . .
H6 C13 H4 109.5 . .
O3 C13 H5 109.5 . .
H6 C13 H5 109.5 . .
H4 C13 H5 109.5 . .
C12 C14 C15 117.43(19) . .
C12 C14 H7 121.3 . .
C15 C14 H7 121.3 . .
O6 C15 C14 113.90(17) . .
O6 C15 C8 121.99(17) . .
C14 C15 C8 124.10(18) . .
C17 C16 O5 128.13(19) . .
C17 C16 C2 121.85(19) . .
O5 C16 C2 110.03(18) . .
C16 C17 C18 117.05(19) . .
C16 C17 H11 121.5 . .
C18 C17 H11 121.5 . .
C17 C18 C4 121.9(2) . .
C17 C18 H10 119.1 . .
C4 C18 H10 119.1 . .
O7 C19 H13 109.5 . .
O7 C19 H14 109.5 . .
H13 C19 H14 109.5 . .
O7 C19 H12 109.5 . .
H13 C19 H12 109.5 . .
H14 C19 H12 109.5 . .

loop_
_geom_bond_atom_site_label_1
_geom_bond_atom_site_label_2
_geom_bond_distance
_geom_bond_site_symmetry_2
O1 C2 1.375(2) .
O1 C1 1.423(2) .
O2 C9 1.358(2) .
O2 C10 1.428(2) .
O3 C12 1.364(2) .
O3 C13 1.431(3) .
O4 C7 1.227(2) .
O5 C16 1.373(2) .
O5 C1 1.426(3) .
O6 C15 1.375(2) .
O6 C5 1.376(2) .
O7 C6 1.375(2) .
O7 C19 1.415(3) .
C1 H9 0.9700 .
C1 H1 0.9700 .
C2 C3 1.366(3) .
C2 C16 1.375(3) .
C3 C4 1.404(3) .
C3 H8 0.9300 .
C4 C18 1.397(3) .
C4 C5 1.475(3) .
C5 C6 1.349(3) .
C6 C7 1.457(3) .
C7 C8 1.469(3) .
C8 C15 1.393(3) .
C8 C9 1.425(3) .
C9 C11 1.368(3) .
C10 H2 0.9600 .
C10 H3 0.9600 .
C10 H16 0.9600 .
C11 C12 1.392(3) .
C11 H15 0.9300 .
C12 C14 1.375(3) .
C13 H6 0.9600 .
C13 H4 0.9600 .
C13 H5 0.9600 .
C14 C15 1.383(3) .
C14 H7 0.9300 .
C16 C17 1.358(3) .
C17 C18 1.394(3) .
C17 H11 0.9300 .
C18 H10 0.9300 .
C19 H13 0.9600 .
C19 H14 0.9600 .
C19 H12 0.9600 .

loop_
_geom_torsion_atom_site_label_1
_geom_torsion_atom_site_label_2
_geom_torsion_atom_site_label_3
_geom_torsion_atom_site_label_4
_geom_torsion
_geom_torsion_site_symmetry_1
_geom_torsion_site_symmetry_2
_geom_torsion_site_symmetry_3
_geom_torsion_site_symmetry_4
C2 O1 C1 O5 -1.0(2) . . . .
C16 O5 C1 O1 0.9(2) . . . .
C1 O1 C2 C3 -179.4(2) . . . .
C1 O1 C2 C16 0.8(2) . . . .
C16 C2 C3 C4 -0.3(3) . . . .
O1 C2 C3 C4 179.99(18) . . . .
C2 C3 C4 C18 0.1(3) . . . .
C2 C3 C4 C5 177.89(17) . . . .
C15 O6 C5 C6 3.5(3) . . . .
C15 O6 C5 C4 -176.40(15) . . . .
C18 C4 C5 C6 -19.3(3) . . . .
C3 C4 C5 C6 162.92(19) . . . .
C18 C4 C5 O6 160.62(17) . . . .
C3 C4 C5 O6 -17.2(2) . . . .
O6 C5 C6 O7 -179.44(16) . . . .
C4 C5 C6 O7 0.5(3) . . . .
O6 C5 C6 C7 -2.0(3) . . . .
C4 C5 C6 C7 177.85(18) . . . .
C19 O7 C6 C5 -96.3(2) . . . .
C19 O7 C6 C7 86.1(2) . . . .
C5 C6 C7 O4 179.1(2) . . . .
O7 C6 C7 O4 -3.4(3) . . . .
C5 C6 C7 C8 -0.7(3) . . . .
O7 C6 C7 C8 176.80(16) . . . .
O4 C7 C8 C15 -177.8(2) . . . .
C6 C7 C8 C15 2.0(3) . . . .
O4 C7 C8 C9 2.5(3) . . . .
C6 C7 C8 C9 -177.69(18) . . . .
C10 O2 C9 C11 1.2(3) . . . .
C10 O2 C9 C8 -178.69(19) . . . .
C15 C8 C9 O2 179.03(17) . . . .
C7 C8 C9 O2 -1.2(3) . . . .
C15 C8 C9 C11 -0.8(3) . . . .
C7 C8 C9 C11 178.90(19) . . . .
O2 C9 C11 C12 -179.43(19) . . . .
C8 C9 C11 C12 0.4(3) . . . .
C13 O3 C12 C14 2.9(3) . . . .
C13 O3 C12 C11 -177.7(2) . . . .
C9 C11 C12 O3 -178.85(18) . . . .
C9 C11 C12 C14 0.6(3) . . . .
O3 C12 C14 C15 178.29(19) . . . .
C11 C12 C14 C15 -1.1(3) . . . .
C5 O6 C15 C14 176.71(16) . . . .
C5 O6 C15 C8 -2.2(3) . . . .
C12 C14 C15 O6 -178.19(16) . . . .
C12 C14 C15 C8 0.6(3) . . . .
C9 C8 C15 O6 179.04(17) . . . .
C7 C8 C15 O6 -0.7(3) . . . .
C9 C8 C15 C14 0.3(3) . . . .
C7 C8 C15 C14 -179.45(19) . . . .
C1 O5 C16 C17 179.3(2) . . . .
C1 O5 C16 C2 -0.4(2) . . . .
C3 C2 C16 C17 0.3(3) . . . .
O1 C2 C16 C17 -179.97(18) . . . .
C3 C2 C16 O5 179.96(18) . . . .
O1 C2 C16 O5 -0.3(2) . . . .
O5 C16 C17 C18 -179.60(19) . . . .
C2 C16 C17 C18 0.0(3) . . . .
C16 C17 C18 C4 -0.3(3) . . . .
C3 C4 C18 C17 0.2(3) . . . .
C5 C4 C18 C17 -177.57(18) . . . .
